data_4331539
loop_
_publ_author_name
'Yu, Shu-Yan'
'Huang, Hai-Ping'
'Li, Sheng-Hui'
'Jiao, Qing'
'Li, Yi-Zhi'
'Wu, Biao'
'Sei, Yoshihisa'
'Yamaguchi, Kentaro'
'Pan, Yuan-Jiang'
'Ma, Hong-Wei'

_publ_section_title
;
 Solution self-assembly, spontaneous deprotonation, and crystal structures
 of bipyrazolate-bridged metallomacrocycles with dimetal centers.
;
_journal_issue 25
_journal_name_full 'Inorganic chemistry'
_journal_page_first 9471
_journal_page_last 9488
_journal_paper_doi 10.1021/ic0509332
_journal_volume 44
_journal_year 2005
_chemical_formula_sum 'C136 H138 F48 N32 O13 P8 Pd8'
_chemical_formula_weight 4439.75
_chemical_name_systematic
; 
 ? 
;
_space_group_IT_number 13
_symmetry_cell_setting monoclinic
_symmetry_space_group_name_Hall '-P 2yc'
_symmetry_space_group_name_H-M 'P 1 2/c 1'
_atom_sites_solution_hydrogens geom
_atom_sites_solution_primary direct
_atom_sites_solution_secondary difmap
_audit_creation_method SHELXL-97
_cell_angle_alpha 90.00
_cell_angle_beta 117.59(3)
_cell_angle_gamma 90.00
_cell_formula_units_Z 2
_cell_length_a 18.398(16)
_cell_length_b 20.61(2)
_cell_length_c 31.038(16)
_cell_measurement_reflns_used 931
_cell_measurement_temperature 293(2)
_cell_measurement_theta_max 17.26
_cell_measurement_theta_min 2.31
_cell_volume 10431(15)
_computing_cell_refinement SMART
_computing_data_collection 'SMART (Bruker, 2000)'
_computing_data_reduction 'SAINT (Bruker, 2000)'
_computing_molecular_graphics SHELXTL
_computing_publication_material SHELXTL
_computing_structure_refinement SHELXTL
_computing_structure_solution 'SHELXTL (Bruker, 2000)'
_diffrn_ambient_temperature 293(2)
_diffrn_measured_fraction_theta_full 1.000
_diffrn_measured_fraction_theta_max 1.000
_diffrn_measurement_device_type 'Bruker Smart Apex CCD area detector'
_diffrn_measurement_method 'phi and omega scans'
_diffrn_radiation_monochromator graphite
_diffrn_radiation_source 'sealed tube'
_diffrn_radiation_type MoK\a
_diffrn_radiation_wavelength 0.71073
_diffrn_reflns_av_R_equivalents 0.0309
_diffrn_reflns_av_sigmaI/netI 0.0651
_diffrn_reflns_limit_h_max 20
_diffrn_reflns_limit_h_min -22
_diffrn_reflns_limit_k_max 25
_diffrn_reflns_limit_k_min -25
_diffrn_reflns_limit_l_max 38
_diffrn_reflns_limit_l_min -35
_diffrn_reflns_number 38357
_diffrn_reflns_theta_full 26.00
_diffrn_reflns_theta_max 26.00
_diffrn_reflns_theta_min 0.99
_exptl_absorpt_coefficient_mu 0.831
_exptl_absorpt_correction_T_max 0.82
_exptl_absorpt_correction_T_min 0.77
_exptl_absorpt_correction_type multi-scan
_exptl_absorpt_process_details 'SADABS, (Bruker, 2000)'
_exptl_crystal_colour yellow
_exptl_crystal_density_diffrn 1.414
_exptl_crystal_density_method 'not measured'
_exptl_crystal_description block
_exptl_crystal_F_000 4404
_exptl_crystal_size_max 0.32
_exptl_crystal_size_mid 0.26
_exptl_crystal_size_min 0.24
_refine_diff_density_max 0.380
_refine_diff_density_min -0.847
_refine_diff_density_rms 0.088
_refine_ls_extinction_method none
_refine_ls_goodness_of_fit_ref 0.980
_refine_ls_hydrogen_treatment constr
_refine_ls_matrix_type fullcycle
_refine_ls_number_parameters 1204
_refine_ls_number_reflns 20528
_refine_ls_number_restraints 0
_refine_ls_restrained_S_all 0.980
_refine_ls_R_factor_all 0.0794
_refine_ls_R_factor_gt 0.0528
_refine_ls_shift/su_max 0.000
_refine_ls_shift/su_mean 0.000
_refine_ls_structure_factor_coef Fsqd
_refine_ls_weighting_details 'calc w=1/[\s^2^(Fo^2^)+(0.06P)^2^+1.95P] where P=(Fo^2^+2Fc^2^)/3'
_refine_ls_weighting_scheme calc
_refine_ls_wR_factor_gt 0.1069
_refine_ls_wR_factor_ref 0.1121
_reflns_number_gt 14659
_reflns_number_total 20528
_reflns_threshold_expression >2sigma(I)
_cod_data_source_file ic0509332sup1.cif
_cod_data_source_block 3a
_cod_depositor_comments
;
The following automatic conversions were performed:

'_symmetry_cell_setting' value 'Monoclinic' changed to 'monoclinic'
according to /home/saulius/struct/CIF-dictionaries/cif_core.dic
dictionary named 'cif_core.dic' version 2.4.2 from 2011-04-26.

Automatic conversion script
Id: cif_fix_values 1891 2012-01-12 08:04:46Z andrius 

 Adding full bibliography for 4331538--4331543.cif.
;
_cod_original_sg_symbol_H-M 'P2/c  '
_cod_database_code 4331539

loop_
_symmetry_equiv_pos_as_xyz
'x, y, z'
'-x, y, -z+1/2'
'-x, -y, -z'
'x, -y, z-1/2'

loop_
_atom_site_label
_atom_site_type_symbol
_atom_site_fract_x
_atom_site_fract_y
_atom_site_fract_z
_atom_site_U_iso_or_equiv
_atom_site_adp_type
_atom_site_occupancy
_atom_site_symmetry_multiplicity
_atom_site_calc_flag
_atom_site_refinement_flags
_atom_site_disorder_assembly
_atom_site_disorder_group
C1 C 0.0336(2) 0.10718(19) 0.68743(13) 0.0367(9) Uani 1 1 d . . .
H1 H 0.0418 0.1515 0.6861 0.044 Uiso 1 1 calc R . .
C2 C -0.0399(2) 0.08447(19) 0.68336(13) 0.0371(9) Uani 1 1 d . . .
H2 H -0.0810 0.1137 0.6795 0.044 Uiso 1 1 calc R . .
C3 C -0.0538(3) 0.0149(2) 0.68499(15) 0.0421(9) Uani 1 1 d . . .
H3 H -0.1033 -0.0026 0.6808 0.050 Uiso 1 1 calc R . .
C4 C 0.0111(2) -0.02048(19) 0.69305(14) 0.0381(9) Uani 1 1 d . . .
C5 C 0.0010(3) -0.08960(19) 0.69496(14) 0.0396(9) Uani 1 1 d . . .
H5 H -0.0472 -0.1059 0.6935 0.047 Uiso 1 1 calc R . .
C6 C 0.0614(2) -0.13161(19) 0.69886(14) 0.0388(9) Uani 1 1 d . . .
H6 H 0.0537 -0.1761 0.7000 0.047 Uiso 1 1 calc R . .
C7 C 0.1316(2) -0.10917(18) 0.70110(13) 0.0319(8) Uani 1 1 d . . .
C8 C 0.2032(2) -0.1473(2) 0.70766(12) 0.0322(8) Uani 1 1 d . . .
H8 H 0.2007 -0.1921 0.7103 0.039 Uiso 1 1 calc R . .
C9 C 0.2746(2) -0.12102(19) 0.71022(14) 0.0353(8) Uani 1 1 d . . .
H9 H 0.3173 -0.1480 0.7134 0.042 Uiso 1 1 calc R . .
C10 C 0.2819(3) -0.0547(2) 0.70795(15) 0.0418(10) Uani 1 1 d . . .
H10 H 0.3303 -0.0369 0.7107 0.050 Uiso 1 1 calc R . .
C11 C 0.1437(2) -0.04276(18) 0.69902(13) 0.0342(8) Uani 1 1 d . . .
C12 C 0.0841(2) 0.00104(17) 0.69475(13) 0.0278(7) Uani 1 1 d . . .
C13 C 0.2951(3) 0.0795(2) 0.57157(15) 0.0418(10) Uani 1 1 d . . .
H13 H 0.3350 0.0672 0.6023 0.050 Uiso 1 1 calc R . .
C14 C 0.2931(2) 0.05061(19) 0.52985(13) 0.0350(8) Uani 1 1 d . . .
H14 H 0.3311 0.0188 0.5330 0.042 Uiso 1 1 calc R . .
C15 C 0.2339(2) 0.06987(17) 0.48389(14) 0.0358(8) Uani 1 1 d . . .
H15 H 0.2326 0.0502 0.4565 0.043 Uiso 1 1 calc R . .
C16 C 0.1730(3) 0.12095(19) 0.47756(15) 0.0410(9) Uani 1 1 d . . .
C17 C 0.1119(2) 0.14385(18) 0.43168(13) 0.0308(8) Uani 1 1 d . . .
H17 H 0.1085 0.1271 0.4030 0.037 Uiso 1 1 calc R . .
C18 C 0.0579(2) 0.19131(18) 0.43038(13) 0.0352(8) Uani 1 1 d . . .
H18 H 0.0187 0.2056 0.4000 0.042 Uiso 1 1 calc R . .
C19 C 0.0577(2) 0.22022(19) 0.47263(13) 0.0364(9) Uani 1 1 d . . .
C20 C 0.0038(3) 0.2621(2) 0.47985(16) 0.0419(9) Uani 1 1 d . . .
H20 H -0.0374 0.2809 0.4519 0.050 Uiso 1 1 calc R . .
C21 C 0.0042(2) 0.27893(19) 0.52285(14) 0.0357(8) Uani 1 1 d . . .
H21 H -0.0362 0.3055 0.5234 0.043 Uiso 1 1 calc R . .
C22 C 0.0676(2) 0.25452(17) 0.56555(13) 0.0326(8) Uani 1 1 d . . .
H22 H 0.0716 0.2664 0.5955 0.039 Uiso 1 1 calc R . .
C23 C 0.1182(2) 0.19183(18) 0.51635(13) 0.0356(9) Uani 1 1 d . . .
C24 C 0.1737(2) 0.1475(2) 0.51914(13) 0.0375(9) Uani 1 1 d . . .
C25 C 0.5969(2) 0.51660(19) 0.93490(14) 0.0355(8) Uani 1 1 d . . .
H25 H 0.5919 0.5362 0.9067 0.043 Uiso 1 1 calc R . .
C26 C 0.6643(3) 0.5304(2) 0.98039(15) 0.0413(9) Uani 1 1 d . . .
H26 H 0.7061 0.5573 0.9820 0.050 Uiso 1 1 calc R . .
C27 C 0.6689(2) 0.50457(18) 1.02235(13) 0.0306(8) Uani 1 1 d . . .
H27 H 0.7086 0.5201 1.0521 0.037 Uiso 1 1 calc R . .
C28 C 0.6150(3) 0.45491(19) 1.02163(14) 0.0400(9) Uani 1 1 d . . .
C29 C 0.6225(2) 0.42494(18) 1.06448(14) 0.0357(8) Uani 1 1 d . . .
H29 H 0.6691 0.4311 1.0941 0.043 Uiso 1 1 calc R . .
C30 C 0.5581(3) 0.3858(2) 1.06110(15) 0.0409(9) Uani 1 1 d . . .
H30 H 0.5614 0.3667 1.0891 0.049 Uiso 1 1 calc R . .
C31 C 0.4902(2) 0.37512(19) 1.01761(14) 0.0371(9) Uani 1 1 d . . .
C32 C 0.4196(2) 0.33612(18) 1.01193(14) 0.0354(8) Uani 1 1 d . . .
H32 H 0.4181 0.3195 1.0394 0.043 Uiso 1 1 calc R . .
C33 C 0.3560(3) 0.32377(19) 0.96689(14) 0.0380(9) Uani 1 1 d . . .
H33 H 0.3129 0.2973 0.9638 0.046 Uiso 1 1 calc R . .
C34 C 0.3555(3) 0.35106(18) 0.92504(14) 0.0417(10) Uani 1 1 d . . .
H34 H 0.3124 0.3428 0.8944 0.050 Uiso 1 1 calc R . .
C35 C 0.4840(2) 0.40281(19) 0.97660(13) 0.0363(9) Uani 1 1 d . . .
C36 C 0.5439(2) 0.44493(19) 0.97740(14) 0.0365(9) Uani 1 1 d . . .
C37 C 0.1391(3) 0.5090(2) 0.81213(13) 0.0427(10) Uani 1 1 d . . .
H37 H 0.1490 0.4646 0.8134 0.051 Uiso 1 1 calc R . .
C38 C 0.0704(2) 0.53034(18) 0.81358(14) 0.0335(8) Uani 1 1 d . . .
H38 H 0.0359 0.5005 0.8174 0.040 Uiso 1 1 calc R . .
C39 C 0.0509(2) 0.5955(2) 0.80948(13) 0.0367(9) Uani 1 1 d . . .
H39 H 0.0018 0.6088 0.8083 0.044 Uiso 1 1 calc R . .
C40 C 0.1054(3) 0.64212(19) 0.80699(14) 0.0419(10) Uani 1 1 d . . .
C41 C 0.0973(2) 0.70956(18) 0.81364(13) 0.0332(8) Uani 1 1 d . . .
H41 H 0.0516 0.7258 0.8155 0.040 Uiso 1 1 calc R . .
C42 C 0.1613(2) 0.75110(19) 0.81736(13) 0.0342(8) Uani 1 1 d . . .
H42 H 0.1575 0.7953 0.8219 0.041 Uiso 1 1 calc R . .
C43 C 0.2291(2) 0.72755(19) 0.81444(14) 0.0378(9) Uani 1 1 d . . .
C44 C 0.2916(2) 0.7634(2) 0.81634(14) 0.0403(9) Uani 1 1 d . . .
H44 H 0.2881 0.8083 0.8181 0.048 Uiso 1 1 calc R . .
C45 C 0.3604(3) 0.7381(2) 0.81590(14) 0.0399(9) Uani 1 1 d . . .
H45 H 0.4023 0.7652 0.8180 0.048 Uiso 1 1 calc R . .
C46 C 0.3662(3) 0.6709(2) 0.81220(14) 0.0391(9) Uani 1 1 d . . .
H46 H 0.4117 0.6532 0.8110 0.047 Uiso 1 1 calc R . .
C47 C 0.2349(2) 0.66032(19) 0.80832(14) 0.0371(9) Uani 1 1 d . . .
C48 C 0.1741(2) 0.6184(2) 0.80611(14) 0.0371(9) Uani 1 1 d . . .
C49 C 0.4034(3) 0.06682(19) 0.79340(14) 0.0374(9) Uani 1 1 d . . .
H49A H 0.3798 0.0943 0.8086 0.056 Uiso 1 1 calc R . .
H49B H 0.4602 0.0596 0.8154 0.056 Uiso 1 1 calc R . .
H49C H 0.3750 0.0260 0.7852 0.056 Uiso 1 1 calc R . .
C50 C 0.3957(3) 0.09921(18) 0.74764(14) 0.0383(9) Uani 1 1 d . . .
C51 C 0.4584(2) 0.12369(19) 0.73644(14) 0.0391(9) Uani 1 1 d . . .
C52 C 0.4091(2) 0.14693(19) 0.69130(13) 0.0346(8) Uani 1 1 d . . .
C53 C 0.4433(3) 0.18480(19) 0.66332(15) 0.0409(9) Uani 1 1 d . . .
H53A H 0.5017 0.1792 0.6782 0.061 Uiso 1 1 calc R . .
H53B H 0.4308 0.2300 0.6635 0.061 Uiso 1 1 calc R . .
H53C H 0.4193 0.1694 0.6304 0.061 Uiso 1 1 calc R . .
C54 C 0.2436(3) 0.3292(2) 0.65753(15) 0.0442(10) Uani 1 1 d . . .
H54A H 0.1950 0.3542 0.6386 0.066 Uiso 1 1 calc R . .
H54B H 0.2622 0.3096 0.6364 0.066 Uiso 1 1 calc R . .
H54C H 0.2856 0.3571 0.6803 0.066 Uiso 1 1 calc R . .
C55 C 0.2242(2) 0.27637(18) 0.68509(12) 0.0296(8) Uani 1 1 d . . .
C56 C 0.2257(2) 0.2837(2) 0.73008(14) 0.0386(9) Uani 1 1 d . . .
C57 C 0.2085(2) 0.22114(18) 0.74060(14) 0.0353(9) Uani 1 1 d . . .
C58 C 0.2144(2) 0.19905(18) 0.78874(13) 0.0342(8) Uani 1 1 d . . .
H58A H 0.1940 0.1555 0.7856 0.051 Uiso 1 1 calc R . .
H58B H 0.1823 0.2274 0.7978 0.051 Uiso 1 1 calc R . .
H58C H 0.2706 0.2003 0.8133 0.051 Uiso 1 1 calc R . .
C59 C 0.3879(2) 0.2863(2) 0.83832(14) 0.0375(9) Uani 1 1 d . . .
H59A H 0.3776 0.2716 0.8643 0.056 Uiso 1 1 calc R . .
H59B H 0.4426 0.3033 0.8515 0.056 Uiso 1 1 calc R . .
H59C H 0.3821 0.2506 0.8171 0.056 Uiso 1 1 calc R . .
C60 C 0.3271(2) 0.3388(2) 0.81002(13) 0.0394(9) Uani 1 1 d . . .
C61 C 0.2575(3) 0.3360(2) 0.76648(14) 0.0422(10) Uani 1 1 d . . .
C62 C 0.2239(3) 0.40039(19) 0.75383(14) 0.0394(9) Uani 1 1 d . . .
C63 C 0.1496(3) 0.42826(19) 0.70926(16) 0.0430(10) Uani 1 1 d . . .
H63A H 0.1500 0.4130 0.6802 0.064 Uiso 1 1 calc R . .
H63B H 0.1523 0.4748 0.7102 0.064 Uiso 1 1 calc R . .
H63C H 0.1000 0.4144 0.7096 0.064 Uiso 1 1 calc R . .
C64 C 0.3563(3) 0.5717(2) 0.71263(14) 0.0434(10) Uani 1 1 d . . .
H64A H 0.3894 0.6063 0.7103 0.065 Uiso 1 1 calc R . .
H64B H 0.3118 0.5897 0.7168 0.065 Uiso 1 1 calc R . .
H64C H 0.3348 0.5462 0.6834 0.065 Uiso 1 1 calc R . .
C65 C 0.4081(2) 0.5294(2) 0.75561(14) 0.0387(9) Uani 1 1 d . . .
C66 C 0.4820(3) 0.50240(19) 0.76644(14) 0.0391(9) Uani 1 1 d . . .
C67 C 0.5116(3) 0.4720(2) 0.80887(17) 0.0449(10) Uani 1 1 d . . .
C68 C 0.5779(2) 0.42260(19) 0.83710(13) 0.0430(10) Uani 1 1 d . . .
H68A H 0.5791 0.3902 0.8152 0.065 Uiso 1 1 calc R . .
H68B H 0.5664 0.4023 0.8611 0.065 Uiso 1 1 calc R . .
H68C H 0.6301 0.4440 0.8528 0.065 Uiso 1 1 calc R . .
F1 F 0.76634(13) 0.98962(10) 0.61622(7) 0.0326(5) Uani 1 1 d . . .
F2 F 0.65286(13) 1.01228(10) 0.62976(8) 0.0373(5) Uani 1 1 d . . .
F3 F 0.76994(14) 1.01563(11) 0.68515(7) 0.0390(5) Uani 1 1 d . . .
F4 F 0.68621(14) 0.93123(10) 0.68179(8) 0.0400(5) Uani 1 1 d . . .
F5 F 0.79687(13) 0.91164(10) 0.67067(8) 0.0349(5) Uani 1 1 d . . .
F6 F 0.67817(13) 0.91251(11) 0.60772(7) 0.0396(5) Uani 1 1 d . . .
F7 F 0.77922(13) 0.69061(10) 0.79579(7) 0.0338(5) Uani 1 1 d . . .
F8 F 0.87412(13) 0.73737(10) 0.86185(7) 0.0359(5) Uani 1 1 d . . .
F9 F 0.83686(14) 0.63829(10) 0.86609(8) 0.0399(5) Uani 1 1 d . . .
F10 F 0.95555(13) 0.65536(10) 0.87562(7) 0.0351(5) Uani 1 1 d . . .
F11 F 0.86238(12) 0.60680(10) 0.80766(7) 0.0321(4) Uani 1 1 d . . .
F12 F 0.90690(14) 0.70287(11) 0.80686(8) 0.0442(6) Uani 1 1 d . . .
F13 F 0.89892(14) 0.34317(12) 0.59440(9) 0.0468(6) Uani 1 1 d . . .
F14 F 0.91498(13) 0.28327(10) 0.69211(8) 0.0400(5) Uani 1 1 d . . .
F15 F 0.84595(13) 0.26445(11) 0.61718(8) 0.0395(5) Uani 1 1 d . . .
F16 F 0.97080(13) 0.26621(10) 0.64235(7) 0.0347(5) Uani 1 1 d . . .
F17 F 0.97616(13) 0.36509(10) 0.67192(8) 0.0369(5) Uani 1 1 d . . .
F18 F 0.84538(13) 0.36561(10) 0.64926(8) 0.0364(5) Uani 1 1 d . . .
F19 F 0.61417(13) 0.92290(10) 0.84172(7) 0.0366(5) Uani 1 1 d . . .
F20 F 0.59249(14) 0.78977(10) 0.87787(8) 0.0403(5) Uani 1 1 d . . .
F21 F 0.59761(13) 0.82344(10) 0.81526(7) 0.0314(4) Uani 1 1 d . . .
F22 F 0.60307(13) 0.89959(10) 0.90298(9) 0.0385(5) Uani 1 1 d . . .
F23 F 0.69472(13) 0.84748(10) 0.88272(7) 0.0348(5) Uani 1 1 d . . .
F24 F 0.50946(14) 0.86719(10) 0.83481(8) 0.0402(5) Uani 1 1 d . . .
N1 N 0.0957(2) 0.06360(16) 0.69353(12) 0.0396(8) Uani 1 1 d . . .
N2 N 0.2173(2) -0.01435(17) 0.70151(12) 0.0392(8) Uani 1 1 d . . .
N3 N 0.23758(19) 0.12611(15) 0.56686(11) 0.0308(7) Uani 1 1 d . . .
N4 N 0.1253(2) 0.21222(15) 0.56349(11) 0.0343(7) Uani 1 1 d . . .
N5 N 0.5382(2) 0.47298(15) 0.93338(11) 0.0327(7) Uani 1 1 d . . .
N6 N 0.42001(19) 0.39016(15) 0.93035(11) 0.0340(7) Uani 1 1 d . . .
N7 N 0.1936(2) 0.55048(15) 0.80888(11) 0.0363(7) Uani 1 1 d . . .
N8 N 0.3046(2) 0.63036(16) 0.81029(12) 0.0382(7) Uani 1 1 d . . .
N9 N 0.3227(2) 0.10374(16) 0.71326(11) 0.0365(7) Uani 1 1 d . . .
N10 N 0.3274(2) 0.13846(16) 0.67441(11) 0.0400(8) Uani 1 1 d . . .
N11 N 0.2036(2) 0.21387(16) 0.66939(11) 0.0391(8) Uani 1 1 d . . .
N12 N 0.2070(2) 0.17945(15) 0.70842(12) 0.0379(8) Uani 1 1 d . . .
N13 N 0.3905(2) 0.52485(16) 0.79690(11) 0.0407(8) Uani 1 1 d . . .
N14 N 0.45419(19) 0.48343(15) 0.82979(11) 0.0333(7) Uani 1 1 d . . .
N15 N 0.3367(2) 0.39993(16) 0.82477(12) 0.0370(7) Uani 1 1 d . . .
N16 N 0.2779(2) 0.43831(18) 0.79664(13) 0.0468(9) Uani 1 1 d . . .
O1 O 0.1289(4) 0.0936(3) 0.0319(2) 0.0391(16) Uani 0.40 1 d P A 2
H1A H 0.1086 0.0557 0.0277 0.047 Uiso 0.40 1 d PR A 2
H1B H 0.0917 0.1215 0.0264 0.047 Uiso 0.40 1 d PR A 2
O2 O 0.5000 0.2992(3) 0.7500 0.0517(14) Uani 0.80 2 d SP . .
H2D H 0.4550 0.2806 0.7440 0.062 Uiso 0.40 1 d PR . .
H2A H 0.5204 0.2815 0.7333 0.062 Uiso 0.40 1 d PR . .
O3 O 0.5000 0.76346(18) 0.7500 0.0414(10) Uani 1 2 d S . .
H3A H 0.5042 0.7498 0.7769 0.050 Uiso 0.50 1 d PR . .
H3D H 0.5000 0.8048 0.7500 0.050 Uiso 1 2 d SR . .
O4 O 0.8464(3) 0.3595(2) 0.43190(18) 0.0337(11) Uani 0.50 1 d P . .
H4A H 0.8085 0.3828 0.4109 0.040 Uiso 0.50 1 d PR . .
H4D H 0.8855 0.3836 0.4510 0.040 Uiso 0.50 1 d PR . .
O5 O 0.1437(4) 0.5631(4) 0.0193(2) 0.0424(17) Uani 0.40 1 d P . .
H5A H 0.1464 0.6040 0.0167 0.051 Uiso 0.40 1 d PR . .
H5E H 0.1863 0.5500 0.0442 0.051 Uiso 0.40 1 d PR . .
O6 O 0.3500(5) 0.8359(4) 0.4790(3) 0.061(2) Uani 0.40 1 d P . .
H6A H 0.3661 0.8726 0.4926 0.073 Uiso 0.40 1 d PR . .
H6B H 0.3328 0.8367 0.4484 0.073 Uiso 0.40 1 d PR . .
O7 O 0.9964(4) 0.0359(3) 0.9409(2) 0.0365(15) Uani 0.40 1 d P . .
H7A H 1.0094 0.0509 0.9691 0.044 Uiso 0.40 1 d PR . .
H7B H 0.9451 0.0284 0.9262 0.044 Uiso 0.40 1 d PR . .
O8 O 0.1391(5) 0.5934(4) 0.9231(2) 0.0497(19) Uani 0.40 1 d P B 2
H8A H 0.1086 0.5786 0.9346 0.060 Uiso 0.40 1 d PR B 2
H8B H 0.1881 0.5807 0.9405 0.060 Uiso 0.40 1 d PR B 2
O9 O 0.5000 1.0000 0.5000 0.0428(12) Uani 0.80 2 d SP . .
H9A H 0.5426 1.0066 0.4965 0.051 Uiso 0.40 1 d PR . .
H9B H 0.4999 0.9610 0.5089 0.051 Uiso 0.40 1 d PR . .
O10 O 0.9982(6) 0.4846(5) 0.9381(3) 0.046(2) Uani 0.30 1 d P . .
H10A H 0.9511 0.4698 0.9188 0.055 Uiso 0.30 1 d PR . .
H10D H 1.0181 0.5045 0.9220 0.055 Uiso 0.30 1 d PR . .
O11 O 0.4795(5) 0.1380(4) 0.9348(3) 0.036(2) Uani 0.30 1 d P . .
H11A H 0.4809 0.1036 0.9503 0.043 Uiso 0.30 1 d PR . .
H11D H 0.4435 0.1636 0.9351 0.043 Uiso 0.30 1 d PR . .
O12 O 0.6740(6) 0.2556(4) 0.9694(3) 0.042(2) Uani 0.30 1 d P . .
H12A H 0.7146 0.2350 0.9702 0.051 Uiso 0.30 1 d PR . .
H12D H 0.6342 0.2297 0.9624 0.051 Uiso 0.30 1 d PR . .
O13 O 0.8766(6) 0.5261(5) 0.8963(4) 0.052(3) Uani 0.30 1 d P . .
H13A H 0.9222 0.5358 0.9203 0.062 Uiso 0.30 1 d PR . .
H13D H 0.8538 0.4960 0.9045 0.062 Uiso 0.30 1 d PR . .
O14 O 0.4109(5) 0.7876(5) 0.9278(3) 0.043(2) Uani 0.30 1 d P . .
H14A H 0.4348 0.8060 0.9553 0.051 Uiso 0.30 1 d PR . .
H14D H 0.3745 0.7618 0.9273 0.051 Uiso 0.30 1 d PR . .
O15 O 0.6315(6) 0.6779(4) 0.8750(3) 0.041(2) Uani 0.30 1 d P . .
H15A H 0.6481 0.7102 0.8649 0.049 Uiso 0.30 1 d PR . .
H15D H 0.5895 0.6615 0.8515 0.049 Uiso 0.30 1 d PR . .
O16 O 0.1364(6) 0.1750(4) 0.0253(3) 0.038(2) Uani 0.30 1 d P C 1
H16A H 0.1442 0.1552 0.0037 0.046 Uiso 0.30 1 d PR C 1
H16D H 0.1787 0.1972 0.0431 0.046 Uiso 0.30 1 d PR C 1
O17 O 0.1206(5) 0.6569(4) 0.9318(3) 0.040(2) Uani 0.30 1 d P D 1
H17B H 0.0832 0.6726 0.9055 0.061 Uiso 0.30 1 d PR D 1
H17C H 0.1040 0.6561 0.9532 0.061 Uiso 0.30 1 d PR D 1
O18 O 0.1304(6) 0.1636(4) 0.9509(3) 0.039(2) Uani 0.30 1 d P E 2
H18A H 0.1631 0.1866 0.9450 0.047 Uiso 0.30 1 d PR E 2
H18B H 0.0836 0.1574 0.9267 0.047 Uiso 0.30 1 d PR E 2
P1 P 0.72555(6) 0.96184(5) 0.64451(4) 0.0376(2) Uani 1 1 d . . .
P2 P 0.87374(6) 0.67027(5) 0.83941(3) 0.0342(2) Uani 1 1 d . . .
P3 P 0.90466(6) 0.31409(5) 0.63910(3) 0.0343(2) Uani 1 1 d . . .
P4 P 0.60342(6) 0.85981(5) 0.85969(3) 0.0304(2) Uani 1 1 d . . .
Pd1 Pd 0.211853(19) 0.085765(14) 0.703157(10) 0.03438(7) Uani 1 1 d . . .
Pd2 Pd 0.227281(18) 0.171213(14) 0.620176(11) 0.03726(8) Uani 1 1 d . . .
Pd3 Pd 0.43739(2) 0.438588(17) 0.879110(12) 0.04483(9) Uani 1 1 d . . .
Pd4 Pd 0.29293(2) 0.533241(15) 0.802096(12) 0.04106(8) Uani 1 1 d . . .

loop_
_atom_site_aniso_label
_atom_site_aniso_U_11
_atom_site_aniso_U_22
_atom_site_aniso_U_33
_atom_site_aniso_U_23
_atom_site_aniso_U_13
_atom_site_aniso_U_12
C1 0.037(2) 0.034(2) 0.0333(19) -0.0038(15) 0.0112(17) -0.0058(16)
C2 0.029(2) 0.0323(19) 0.0358(19) 0.0062(15) 0.0029(16) 0.0010(16)
C3 0.035(2) 0.042(2) 0.043(2) 0.0055(18) 0.0137(18) 0.0052(18)
C4 0.035(2) 0.035(2) 0.041(2) 0.0090(16) 0.0152(17) -0.0093(17)
C5 0.035(2) 0.033(2) 0.0351(19) 0.0020(16) 0.0027(16) -0.0085(17)
C6 0.030(2) 0.035(2) 0.038(2) 0.0003(16) 0.0049(17) -0.0037(16)
C7 0.0262(18) 0.0319(19) 0.0365(18) -0.0096(15) 0.0136(15) -0.0007(15)
C8 0.034(2) 0.040(2) 0.0275(17) 0.0020(15) 0.0185(16) -0.0026(16)
C9 0.034(2) 0.0333(19) 0.040(2) 0.0042(16) 0.0181(17) 0.0022(16)
C10 0.040(2) 0.039(2) 0.042(2) -0.0088(17) 0.0155(18) -0.0192(18)
C11 0.032(2) 0.0330(19) 0.0310(18) -0.0027(15) 0.0088(16) -0.0002(16)
C12 0.0289(19) 0.0305(18) 0.0327(17) -0.0024(14) 0.0216(15) 0.0043(14)
C13 0.041(2) 0.036(2) 0.038(2) -0.0028(16) 0.0095(18) -0.0152(18)
C14 0.0289(19) 0.038(2) 0.0340(19) 0.0049(15) 0.0107(16) -0.0010(16)
C15 0.041(2) 0.0260(17) 0.0331(18) 0.0008(14) 0.0110(17) 0.0027(16)
C16 0.035(2) 0.0285(19) 0.049(2) -0.0088(17) 0.0107(18) 0.0019(16)
C17 0.033(2) 0.0348(18) 0.0322(17) 0.0008(15) 0.0219(16) -0.0017(15)
C18 0.036(2) 0.0283(18) 0.0310(18) -0.0007(14) 0.0065(16) 0.0005(16)
C19 0.032(2) 0.039(2) 0.0304(18) 0.0022(15) 0.0072(16) 0.0055(16)
C20 0.039(2) 0.037(2) 0.050(2) -0.0041(18) 0.0204(19) -0.0065(18)
C21 0.0290(19) 0.035(2) 0.041(2) 0.0006(16) 0.0142(16) -0.0136(16)
C22 0.036(2) 0.0268(17) 0.0293(17) -0.0002(14) 0.0104(15) -0.0031(15)
C23 0.032(2) 0.0322(19) 0.0304(18) -0.0019(15) 0.0041(16) -0.0081(16)
C24 0.029(2) 0.041(2) 0.0304(18) -0.0084(16) 0.0035(16) 0.0107(16)
C25 0.032(2) 0.035(2) 0.039(2) -0.0014(16) 0.0159(17) 0.0029(16)
C26 0.034(2) 0.038(2) 0.045(2) -0.0035(17) 0.0124(18) 0.0064(17)
C27 0.0313(19) 0.0350(19) 0.0311(17) -0.0090(14) 0.0190(16) -0.0058(15)
C28 0.036(2) 0.039(2) 0.0287(18) 0.0060(15) 0.0003(16) 0.0080(17)
C29 0.032(2) 0.0332(19) 0.041(2) -0.0102(16) 0.0157(17) 0.0050(16)
C30 0.042(2) 0.038(2) 0.037(2) 0.0021(17) 0.0133(18) -0.0032(18)
C31 0.035(2) 0.0318(19) 0.0338(19) -0.0008(15) 0.0068(17) -0.0002(16)
C32 0.031(2) 0.0293(18) 0.039(2) -0.0014(15) 0.0098(16) -0.0020(16)
C33 0.037(2) 0.037(2) 0.036(2) -0.0039(16) 0.0139(17) -0.0143(17)
C34 0.037(2) 0.0266(18) 0.0360(19) 0.0056(15) -0.0045(17) -0.0134(16)
C35 0.036(2) 0.0334(19) 0.0327(18) -0.0006(15) 0.0098(16) 0.0014(17)
C36 0.032(2) 0.036(2) 0.0375(19) 0.0089(16) 0.0122(17) 0.0124(17)
C37 0.036(2) 0.046(2) 0.0268(18) 0.0034(16) -0.0015(16) 0.0054(18)
C38 0.034(2) 0.0314(18) 0.0385(19) 0.0032(15) 0.0198(17) -0.0036(15)
C39 0.0282(19) 0.042(2) 0.0327(19) -0.0034(16) 0.0082(16) -0.0024(17)
C40 0.042(2) 0.0303(19) 0.037(2) -0.0042(16) 0.0044(18) -0.0013(17)
C41 0.036(2) 0.0338(19) 0.0331(18) -0.0028(15) 0.0193(16) 0.0092(16)
C42 0.033(2) 0.036(2) 0.0314(18) -0.0014(15) 0.0137(16) 0.0018(16)
C43 0.037(2) 0.035(2) 0.0336(19) -0.0008(16) 0.0099(17) -0.0004(17)
C44 0.037(2) 0.037(2) 0.043(2) -0.0149(17) 0.0151(18) -0.0166(18)
C45 0.041(2) 0.041(2) 0.037(2) 0.0004(17) 0.0176(18) 0.0055(18)
C46 0.035(2) 0.038(2) 0.039(2) -0.0005(17) 0.0124(17) -0.0067(17)
C47 0.037(2) 0.036(2) 0.0338(18) 0.0001(16) 0.0132(17) -0.0096(17)
C48 0.031(2) 0.038(2) 0.0349(19) 0.0011(16) 0.0089(16) 0.0021(16)
C49 0.036(2) 0.034(2) 0.0346(19) -0.0001(15) 0.0101(17) -0.0044(16)
C50 0.040(2) 0.0252(18) 0.041(2) -0.0039(15) 0.0112(18) 0.0062(16)
C51 0.032(2) 0.0322(19) 0.0345(19) 0.0031(15) -0.0007(16) -0.0034(17)
C52 0.038(2) 0.038(2) 0.0273(17) -0.0017(15) 0.0146(16) 0.0016(17)
C53 0.037(2) 0.035(2) 0.040(2) 0.0006(16) 0.0091(18) 0.0086(17)
C54 0.033(2) 0.049(2) 0.039(2) 0.0178(19) 0.0072(17) -0.0026(18)
C55 0.040(2) 0.0361(19) 0.0258(16) -0.0016(14) 0.0260(16) -0.0117(16)
C56 0.029(2) 0.045(2) 0.0327(19) 0.0026(16) 0.0062(16) -0.0039(17)
C57 0.032(2) 0.0302(19) 0.0378(19) 0.0054(15) 0.0113(16) -0.0160(15)
C58 0.0288(19) 0.0294(18) 0.0304(18) -0.0064(14) 0.0018(15) -0.0026(15)
C59 0.031(2) 0.041(2) 0.0364(19) -0.0003(16) 0.0116(17) -0.0023(16)
C60 0.033(2) 0.047(2) 0.0264(17) -0.0114(16) 0.0041(16) 0.0004(18)
C61 0.047(2) 0.036(2) 0.037(2) -0.0014(16) 0.0130(18) -0.0181(18)
C62 0.047(2) 0.0298(19) 0.040(2) -0.0027(16) 0.0187(19) 0.0030(18)
C63 0.055(3) 0.032(2) 0.063(3) -0.0112(18) 0.045(2) -0.0041(18)
C64 0.034(2) 0.047(2) 0.035(2) -0.0001(17) 0.0040(17) -0.0120(18)
C65 0.033(2) 0.040(2) 0.038(2) -0.0061(17) 0.0131(17) -0.0022(17)
C66 0.047(2) 0.035(2) 0.0340(19) 0.0067(16) 0.0179(18) -0.0015(18)
C67 0.031(2) 0.034(2) 0.055(2) -0.0021(19) 0.0079(19) 0.0041(17)
C68 0.035(2) 0.038(2) 0.0266(18) 0.0094(15) -0.0104(16) -0.0029(17)
F1 0.0344(11) 0.0290(10) 0.0299(10) 0.0020(8) 0.0110(9) -0.0010(9)
F2 0.0332(12) 0.0321(11) 0.0352(11) -0.0009(9) 0.0062(9) -0.0016(9)
F3 0.0400(13) 0.0352(11) 0.0335(11) -0.0027(9) 0.0099(10) -0.0135(10)
F4 0.0384(13) 0.0337(12) 0.0347(11) -0.0067(9) 0.0057(10) -0.0024(10)
F5 0.0336(12) 0.0317(11) 0.0467(12) 0.0000(9) 0.0247(10) 0.0065(9)
F6 0.0331(12) 0.0373(12) 0.0342(11) 0.0014(9) 0.0036(9) -0.0105(10)
F7 0.0356(12) 0.0307(11) 0.0296(10) -0.0018(8) 0.0106(9) -0.0035(9)
F8 0.0362(12) 0.0287(10) 0.0336(10) 0.0018(8) 0.0085(9) 0.0011(9)
F9 0.0410(13) 0.0327(11) 0.0362(11) -0.0043(9) 0.0095(10) -0.0147(10)
F10 0.0302(11) 0.0310(11) 0.0344(10) -0.0039(8) 0.0067(9) -0.0033(9)
F11 0.0293(11) 0.0297(10) 0.0321(10) -0.0010(8) 0.0099(9) -0.0013(9)
F12 0.0332(12) 0.0367(12) 0.0480(13) 0.0040(10) 0.0063(10) 0.0085(10)
F13 0.0297(12) 0.0525(14) 0.0550(14) 0.0087(12) 0.0169(11) 0.0007(11)
F14 0.0310(11) 0.0311(11) 0.0523(13) 0.0019(10) 0.0147(10) -0.0108(9)
F15 0.0325(12) 0.0372(12) 0.0363(11) 0.0034(9) 0.0052(9) -0.0041(10)
F16 0.0364(12) 0.0289(10) 0.0290(10) 0.0019(8) 0.0069(9) -0.0092(9)
F17 0.0353(12) 0.0324(11) 0.0373(11) -0.0034(9) 0.0120(10) -0.0014(9)
F18 0.0355(12) 0.0291(11) 0.0389(11) 0.0013(9) 0.0123(10) -0.0003(9)
F19 0.0347(12) 0.0289(11) 0.0360(11) -0.0005(9) 0.0077(9) 0.0021(9)
F20 0.0398(13) 0.0300(11) 0.0427(12) -0.0026(9) 0.0121(10) -0.0160(10)
F21 0.0353(12) 0.0299(10) 0.0287(10) -0.0046(8) 0.0145(9) -0.0038(9)
F22 0.0339(12) 0.0302(11) 0.0568(13) -0.0002(10) 0.0257(11) 0.0051(9)
F23 0.0369(12) 0.0331(11) 0.0316(10) -0.0023(8) 0.0136(9) -0.0043(9)
F24 0.0388(13) 0.0349(12) 0.0353(11) -0.0028(9) 0.0072(10) -0.0020(10)
N1 0.0367(19) 0.0328(17) 0.0371(17) 0.0078(14) 0.0067(15) -0.0056(14)
N2 0.0330(18) 0.0388(18) 0.0371(17) 0.0011(14) 0.0089(14) -0.0093(14)
N3 0.0380(18) 0.0290(15) 0.0334(15) -0.0043(12) 0.0233(14) -0.0035(13)
N4 0.0321(17) 0.0322(16) 0.0337(16) 0.0041(13) 0.0110(13) 0.0006(13)
N5 0.0387(18) 0.0304(16) 0.0325(15) 0.0030(12) 0.0193(14) 0.0023(13)
N6 0.0339(17) 0.0311(16) 0.0415(17) -0.0002(13) 0.0213(14) -0.0118(13)
N7 0.0383(18) 0.0313(16) 0.0282(15) -0.0026(12) 0.0060(14) 0.0009(14)
N8 0.0308(17) 0.0376(18) 0.0419(18) 0.0037(14) 0.0132(14) 0.0099(14)
N9 0.0370(18) 0.0344(17) 0.0353(16) 0.0050(13) 0.0144(14) -0.0012(14)
N10 0.0375(19) 0.0363(18) 0.0335(16) 0.0068(13) 0.0057(14) -0.0011(15)
N11 0.0399(19) 0.0363(18) 0.0315(16) -0.0028(13) 0.0083(14) -0.0035(15)
N12 0.0321(17) 0.0271(16) 0.0389(17) -0.0044(13) 0.0033(14) 0.0067(13)
N13 0.0371(19) 0.0336(17) 0.0300(15) 0.0005(13) -0.0025(14) -0.0011(14)
N14 0.0312(17) 0.0301(15) 0.0332(15) -0.0005(12) 0.0102(13) -0.0022(13)
N15 0.0320(17) 0.0352(17) 0.0408(17) 0.0082(14) 0.0142(15) 0.0065(14)
N16 0.0315(19) 0.046(2) 0.052(2) 0.0163(16) 0.0102(16) 0.0001(15)
O1 0.042(4) 0.029(3) 0.030(3) 0.004(3) 0.003(3) 0.010(3)
O2 0.048(3) 0.041(3) 0.044(3) 0.000 0.003(2) 0.000
O3 0.033(2) 0.0300(19) 0.0307(18) 0.000 -0.0112(16) 0.000
O4 0.035(3) 0.031(3) 0.036(3) -0.003(2) 0.017(2) -0.007(2)
O5 0.036(4) 0.048(4) 0.030(3) 0.000(3) 0.004(3) 0.008(3)
O6 0.059(5) 0.056(5) 0.044(4) -0.014(4) 0.004(4) -0.010(4)
O7 0.051(4) 0.032(3) 0.043(4) -0.010(3) 0.035(3) -0.018(3)
O8 0.041(4) 0.053(5) 0.036(4) 0.022(3) 0.002(3) 0.008(4)
O9 0.045(3) 0.051(3) 0.036(2) -0.002(2) 0.022(2) -0.004(2)
O10 0.045(6) 0.052(6) 0.030(4) 0.009(4) 0.009(4) 0.004(5)
O11 0.038(5) 0.032(4) 0.033(4) 0.020(4) 0.014(4) 0.006(4)
O12 0.048(6) 0.035(5) 0.031(4) 0.013(4) 0.007(4) 0.004(4)
O13 0.040(6) 0.040(5) 0.056(6) 0.001(5) 0.006(5) 0.020(5)
O14 0.030(5) 0.040(5) 0.041(5) -0.007(4) 0.003(4) 0.005(4)
O15 0.041(5) 0.039(5) 0.032(4) 0.013(4) 0.008(4) 0.004(4)
O16 0.037(5) 0.040(5) 0.036(4) 0.009(4) 0.016(4) 0.006(4)
O17 0.032(5) 0.033(5) 0.036(5) 0.017(4) -0.001(4) 0.007(4)
O18 0.035(5) 0.033(5) 0.053(5) -0.005(4) 0.023(4) 0.007(4)
P1 0.0300(5) 0.0326(5) 0.0492(6) 0.0008(4) 0.0175(4) -0.0118(4)
P2 0.0326(5) 0.0345(5) 0.0290(4) 0.0006(4) 0.0088(4) -0.0036(4)
P3 0.0369(5) 0.0290(5) 0.0282(4) 0.0021(4) 0.0075(4) -0.0101(4)
P4 0.0290(5) 0.0330(5) 0.0296(4) -0.0050(4) 0.0140(4) 0.0017(4)
Pd1 0.03679(16) 0.02940(15) 0.03059(14) 0.00103(11) 0.01020(12) 0.00174(12)
Pd2 0.02895(15) 0.02879(14) 0.04341(16) 0.00389(12) 0.00773(12) 0.00694(12)
Pd3 0.03206(17) 0.04889(19) 0.04708(18) 0.00644(14) 0.01286(14) 0.00139(14)
Pd4 0.03763(17) 0.03224(16) 0.05103(18) -0.00012(13) 0.01860(15) -0.01056(13)

loop_
_atom_type_symbol
_atom_type_description
_atom_type_scat_dispersion_real
_atom_type_scat_dispersion_imag
_atom_type_scat_source
C C 0.0033 0.0016 'International Tables Vol C Tables 4.2.6.8 and 6.1.1.4'
H H 0.0000 0.0000 'International Tables Vol C Tables 4.2.6.8 and 6.1.1.4'
F F 0.0171 0.0103 'International Tables Vol C Tables 4.2.6.8 and 6.1.1.4'
N N 0.0061 0.0033 'International Tables Vol C Tables 4.2.6.8 and 6.1.1.4'
O O 0.0106 0.0060 'International Tables Vol C Tables 4.2.6.8 and 6.1.1.4'
P P 0.1023 0.0942 'International Tables Vol C Tables 4.2.6.8 and 6.1.1.4'
Pd Pd -0.9988 1.0072 'International Tables Vol C Tables 4.2.6.8 and 6.1.1.4'

loop_
_geom_angle_atom_site_label_1
_geom_angle_atom_site_label_2
_geom_angle_atom_site_label_3
_geom_angle
_geom_angle_site_symmetry_1
_geom_angle_site_symmetry_3
C2 C1 N1 120.0(3) . .
C2 C1 H1 120.0 . .
N1 C1 H1 120.0 . .
C1 C2 C3 120.6(4) . .
C1 C2 H2 119.7 . .
C3 C2 H2 119.7 . .
C4 C3 C2 113.0(4) . .
C4 C3 H3 123.5 . .
C2 C3 H3 123.5 . .
C3 C4 C12 127.1(4) . .
C3 C4 C5 115.5(4) . .
C12 C4 C5 117.0(4) . .
C6 C5 C4 120.9(4) . .
C6 C5 H5 119.5 . .
C4 C5 H5 119.5 . .
C7 C6 C5 120.5(4) . .
C7 C6 H6 119.7 . .
C5 C6 H6 119.7 . .
C6 C7 C11 120.5(4) . .
C6 C7 C8 127.1(4) . .
C11 C7 C8 112.3(3) . .
C9 C8 C7 124.3(4) . .
C9 C8 H8 117.8 . .
C7 C8 H8 117.8 . .
C10 C9 C8 119.8(4) . .
C10 C9 H9 120.1 . .
C8 C9 H9 120.1 . .
C9 C10 N2 120.3(4) . .
C9 C10 H10 119.9 . .
N2 C10 H10 119.9 . .
C12 C11 C7 120.7(4) . .
C12 C11 N2 115.1(3) . .
C7 C11 N2 124.2(3) . .
N1 C12 C11 120.9(3) . .
N1 C12 C4 118.7(3) . .
C11 C12 C4 120.4(4) . .
N3 C13 C14 120.1(3) . .
N3 C13 H13 119.9 . .
C14 C13 H13 119.9 . .
C15 C14 C13 119.7(4) . .
C15 C14 H14 120.1 . .
C13 C14 H14 120.1 . .
C14 C15 C16 121.5(4) . .
C14 C15 H15 119.3 . .
C16 C15 H15 119.3 . .
C24 C16 C17 117.3(4) . .
C24 C16 C15 118.2(4) . .
C17 C16 C15 124.4(4) . .
C18 C17 C16 119.2(3) . .
C18 C17 H17 120.4 . .
C16 C17 H17 120.4 . .
C17 C18 C19 124.8(3) . .
C17 C18 H18 117.6 . .
C19 C18 H18 117.6 . .
C20 C19 C23 113.4(4) . .
C20 C19 C18 134.1(4) . .
C23 C19 C18 111.6(4) . .
C21 C20 C19 128.4(4) . .
C21 C20 H20 115.8 . .
C19 C20 H20 115.8 . .
C20 C21 C22 117.3(4) . .
C20 C21 H21 121.4 . .
C22 C21 H21 121.4 . .
C21 C22 N4 120.1(3) . .
C21 C22 H22 120.0 . .
N4 C22 H22 120.0 . .
C24 C23 C19 125.2(4) . .
C24 C23 N4 114.6(3) . .
C19 C23 N4 120.2(3) . .
C23 C24 C16 121.7(3) . .
C23 C24 N3 119.9(3) . .
C16 C24 N3 118.4(3) . .
N5 C25 C26 118.3(3) . .
N5 C25 H25 120.9 . .
C26 C25 H25 120.9 . .
C27 C26 C25 120.7(4) . .
C27 C26 H26 119.7 . .
C25 C26 H26 119.7 . .
C26 C27 C28 122.0(3) . .
C26 C27 H27 119.0 . .
C28 C27 H27 119.0 . .
C36 C28 C29 119.8(4) . .
C36 C28 C27 116.7(4) . .
C29 C28 C27 122.5(3) . .
C30 C29 C28 118.1(4) . .
C30 C29 H29 120.9 . .
C28 C29 H29 120.9 . .
C31 C30 C29 121.5(4) . .
C31 C30 H30 119.2 . .
C29 C30 H30 119.2 . .
C35 C31 C30 120.1(4) . .
C35 C31 C32 115.8(3) . .
C30 C31 C32 124.1(4) . .
C33 C32 C31 121.0(4) . .
C33 C32 H32 119.5 . .
C31 C32 H32 119.5 . .
C32 C33 C34 120.2(4) . .
C32 C33 H33 119.9 . .
C34 C33 H33 119.9 . .
N6 C34 C33 119.0(3) . .
N6 C34 H34 120.5 . .
C33 C34 H34 120.5 . .
C31 C35 C36 121.7(4) . .
C31 C35 N6 123.6(3) . .
C36 C35 N6 114.7(3) . .
C35 C36 C28 118.6(4) . .
C35 C36 N5 121.5(3) . .
C28 C36 N5 119.5(4) . .
N7 C37 C38 121.9(4) . .
N7 C37 H37 119.1 . .
C38 C37 H37 119.1 . .
C37 C38 C39 121.2(4) . .
C37 C38 H38 119.4 . .
C39 C38 H38 119.4 . .
C38 C39 C40 120.3(4) . .
C38 C39 H39 119.8 . .
C40 C39 H39 119.8 . .
C48 C40 C39 116.3(4) . .
C48 C40 C41 120.8(4) . .
C39 C40 C41 122.0(4) . .
C42 C41 C40 117.6(4) . .
C42 C41 H41 121.2 . .
C40 C41 H41 121.2 . .
C43 C42 C41 121.7(4) . .
C43 C42 H42 119.2 . .
C41 C42 H42 119.2 . .
C44 C43 C42 125.7(4) . .
C44 C43 C47 115.5(4) . .
C42 C43 C47 118.8(4) . .
C43 C44 C45 124.2(4) . .
C43 C44 H44 117.9 . .
C45 C44 H44 117.9 . .
C44 C45 C46 118.9(4) . .
C44 C45 H45 120.5 . .
C46 C45 H45 120.5 . .
N8 C46 C45 120.5(4) . .
N8 C46 H46 119.7 . .
C45 C46 H46 119.7 . .
C48 C47 N8 115.4(3) . .
C48 C47 C43 120.6(4) . .
N8 C47 C43 123.6(3) . .
C40 C48 C47 120.5(4) . .
C40 C48 N7 123.7(3) . .
C47 C48 N7 115.4(3) . .
C50 C49 H49A 109.5 . .
C50 C49 H49B 109.5 . .
H49A C49 H49B 109.5 . .
C50 C49 H49C 109.5 . .
H49A C49 H49C 109.5 . .
H49B C49 H49C 109.5 . .
N9 C50 C51 115.0(3) . .
N9 C50 C49 114.9(3) . .
C51 C50 C49 130.0(3) . .
C52 C51 C51 131.4(5) . 2_656
C52 C51 C50 98.4(3) . .
C51 C51 C50 130.3(5) 2_656 .
N10 C52 C51 116.5(3) . .
N10 C52 C53 121.9(3) . .
C51 C52 C53 121.4(4) . .
C52 C53 H53A 109.5 . .
C52 C53 H53B 109.5 . .
H53A C53 H53B 109.5 . .
C52 C53 H53C 109.5 . .
H53A C53 H53C 109.5 . .
H53B C53 H53C 109.5 . .
C55 C54 H54A 109.5 . .
C55 C54 H54B 109.5 . .
H54A C54 H54B 109.5 . .
C55 C54 H54C 109.5 . .
H54A C54 H54C 109.5 . .
H54B C54 H54C 109.5 . .
N11 C55 C56 109.5(3) . .
N11 C55 C54 124.8(3) . .
C56 C55 C54 125.7(4) . .
C55 C56 C57 103.4(4) . .
C55 C56 C61 131.7(4) . .
C57 C56 C61 123.2(4) . .
N12 C57 C56 110.7(3) . .
N12 C57 C58 121.4(3) . .
C56 C57 C58 125.8(3) . .
C57 C58 H58A 109.5 . .
C57 C58 H58B 109.5 . .
H58A C58 H58B 109.5 . .
C57 C58 H58C 109.5 . .
H58A C58 H58C 109.5 . .
H58B C58 H58C 109.5 . .
C60 C59 H59A 109.5 . .
C60 C59 H59B 109.5 . .
H59A C59 H59B 109.5 . .
C60 C59 H59C 109.5 . .
H59A C59 H59C 109.5 . .
H59B C59 H59C 109.5 . .
N15 C60 C61 107.2(3) . .
N15 C60 C59 122.4(3) . .
C61 C60 C59 130.3(4) . .
C60 C61 C62 108.6(4) . .
C60 C61 C56 130.3(4) . .
C62 C61 C56 119.9(4) . .
C61 C62 N16 102.7(3) . .
C61 C62 C63 132.9(4) . .
N16 C62 C63 124.4(3) . .
C62 C63 H63A 109.5 . .
C62 C63 H63B 109.5 . .
H63A C63 H63B 109.5 . .
C62 C63 H63C 109.5 . .
H63A C63 H63C 109.5 . .
H63B C63 H63C 109.5 . .
C65 C64 H64A 109.5 . .
C65 C64 H64B 109.5 . .
H64A C64 H64B 109.5 . .
C65 C64 H64C 109.5 . .
H64A C64 H64C 109.5 . .
H64B C64 H64C 109.5 . .
C66 C65 N13 111.1(3) . .
C66 C65 C64 127.3(4) . .
N13 C65 C64 120.4(3) . .
C67 C66 C65 110.1(4) . .
C67 C66 C66 125.9(5) . 2_656
C65 C66 C66 123.8(4) . 2_656
C66 C67 N14 108.0(3) . .
C66 C67 C68 137.9(5) . .
N14 C67 C68 113.3(4) . .
C67 C68 H68A 109.5 . .
C67 C68 H68B 109.5 . .
H68A C68 H68B 109.5 . .
C67 C68 H68C 109.5 . .
H68A C68 H68C 109.5 . .
H68B C68 H68C 109.5 . .
C12 N1 C1 120.2(3) . .
C12 N1 Pd1 112.7(2) . .
C1 N1 Pd1 127.1(2) . .
C10 N2 C11 119.0(2) . .
C10 N2 Pd1 129.9(2) . .
C11 N2 Pd1 110.6(2) . .
C13 N3 C24 122.0(2) . .
C13 N3 Pd2 126.92(19) . .
C24 N3 Pd2 111.10(18) . .
C22 N4 C23 120.3(2) . .
C22 N4 Pd2 128.7(2) . .
C23 N4 Pd2 111.00(19) . .
C25 N5 C36 120.9(2) . .
C25 N5 Pd3 132.13(19) . .
C36 N5 Pd3 106.98(18) . .
C34 N6 C35 120.0(2) . .
C34 N6 Pd3 129.4(2) . .
C35 N6 Pd3 110.55(18) . .
C37 N7 C48 116.5(3) . .
C37 N7 Pd4 130.5(2) . .
C48 N7 Pd4 112.8(2) . .
C46 N8 C47 116.8(2) . .
C46 N8 Pd4 129.8(2) . .
C47 N8 Pd4 113.0(2) . .
C50 N9 N10 106.8(3) . .
C50 N9 Pd1 137.6(2) . .
N10 N9 Pd1 115.1(2) . .
C52 N10 N9 103.1(2) . .
C52 N10 Pd2 136.4(2) . .
N9 N10 Pd2 119.7(3) . .
C55 N11 N12 106.2(3) . .
C55 N11 Pd2 124.8(2) . .
N12 N11 Pd2 120.9(3) . .
C57 N12 N11 108.0(3) . .
C57 N12 Pd1 137.0(2) . .
N11 N12 Pd1 114.9(2) . .
N14 N13 C65 102.9(3) . .
N14 N13 Pd4 119.6(3) . .
C65 N13 Pd4 132.54(19) . .
N13 N14 C67 107.2(3) . .
N13 N14 Pd3 118.2(3) . .
C67 N14 Pd3 132.40(19) . .
N16 N15 C60 114.3(3) . .
N16 N15 Pd3 118.8(3) . .
C60 N15 Pd3 126.4(2) . .
N15 N16 C62 106.8(3) . .
N15 N16 Pd4 120.4(3) . .
C62 N16 Pd4 128.1(2) . .
H1A O1 H1B 109.4 . .
H2D O2 H2A 109.5 . .
H3A O3 H3D 109.4 . .
H4A O4 H4D 109.5 . .
H5A O5 H5E 109.3 . .
H6A O6 H6B 113.6 . .
H7A O7 H7B 109.3 . .
H8A O8 H8B 109.6 . .
H9A O9 H9B 109.5 . .
H10A O10 H10D 109.6 . .
H11A O11 H11D 109.3 . .
H12A O12 H12D 109.6 . .
H13A O13 H13D 109.5 . .
H14A O14 H14D 109.6 . .
H15A O15 H15D 109.5 . .
H1B O16 H16A 87.5 . .
H1B O16 H16D 142.0 . .
H16A O16 H16D 109.4 . .
H17B O17 H17C 109.5 . .
H18A O18 H18B 114.9 . .
F6 P1 F1 94.92(14) . .
F6 P1 F5 89.93(15) . .
F1 P1 F5 91.67(14) . .
F6 P1 F2 96.40(14) . .
F1 P1 F2 99.43(14) . .
F5 P1 F2 166.67(14) . .
F6 P1 F3 174.95(15) . .
F1 P1 F3 89.20(13) . .
F5 P1 F3 92.87(14) . .
F2 P1 F3 80.02(14) . .
F6 P1 F4 89.21(13) . .
F1 P1 F4 175.03(13) . .
F5 P1 F4 85.56(13) . .
F2 P1 F4 82.81(13) . .
F3 P1 F4 86.81(13) . .
F10 P2 F9 93.09(15) . .
F10 P2 F8 93.12(13) . .
F9 P2 F8 93.15(14) . .
F10 P2 F12 90.95(15) . .
F9 P2 F12 175.24(14) . .
F8 P2 F12 89.14(14) . .
F10 P2 F11 95.64(13) . .
F9 P2 F11 91.03(14) . .
F8 P2 F11 170.07(13) . .
F12 P2 F11 86.07(14) . .
F10 P2 F7 177.31(14) . .
F9 P2 F7 89.44(14) . .
F8 P2 F7 85.83(12) . .
F12 P2 F7 86.56(13) . .
F11 P2 F7 85.21(12) . .
F15 P3 F13 97.83(15) . .
F15 P3 F16 88.40(15) . .
F13 P3 F16 91.86(14) . .
F15 P3 F17 171.26(13) . .
F13 P3 F17 90.66(14) . .
F16 P3 F17 89.29(14) . .
F15 P3 F18 97.59(15) . .
F13 P3 F18 98.79(14) . .
F16 P3 F18 166.91(12) . .
F17 P3 F18 83.04(14) . .
F15 P3 F14 84.98(13) . .
F13 P3 F14 177.18(14) . .
F16 P3 F14 88.05(12) . .
F17 P3 F14 86.52(12) . .
F18 P3 F14 80.93(13) . .
F19 P4 F23 90.74(13) . .
F19 P4 F21 93.28(13) . .
F23 P4 F21 86.69(13) . .
F19 P4 F24 92.26(13) . .
F23 P4 F24 175.77(14) . .
F21 P4 F24 90.16(13) . .
F19 P4 F22 85.26(14) . .
F23 P4 F22 97.28(13) . .
F21 P4 F22 175.77(14) . .
F24 P4 F22 85.94(13) . .
F19 P4 F20 177.92(14) . .
F23 P4 F20 88.58(13) . .
F21 P4 F20 84.71(13) . .
F24 P4 F20 88.32(13) . .
F22 P4 F20 96.78(14) . .
N12 Pd1 N9 83.30(14) . .
N12 Pd1 N1 98.44(14) . .
N9 Pd1 N1 178.02(13) . .
N12 Pd1 N2 176.64(14) . .
N9 Pd1 N2 97.75(14) . .
N1 Pd1 N2 80.45(14) . .
N12 Pd1 Pd2 63.33(11) . .
N9 Pd1 Pd2 63.53(9) . .
N1 Pd1 Pd2 118.07(9) . .
N2 Pd1 Pd2 120.00(10) . .
N10 Pd2 N11 86.86(15) . .
N10 Pd2 N3 98.08(15) . .
N11 Pd2 N3 173.52(14) . .
N10 Pd2 N4 175.93(13) . .
N11 Pd2 N4 92.18(14) . .
N3 Pd2 N4 83.18(14) . .
N10 Pd2 Pd1 61.43(12) . .
N11 Pd2 Pd1 59.73(11) . .
N3 Pd2 Pd1 119.10(10) . .
N4 Pd2 Pd1 121.33(10) . .
N14 Pd3 N5 94.16(14) . .
N14 Pd3 N15 87.02(14) . .
N5 Pd3 N15 177.64(13) . .
N14 Pd3 N6 179.04(13) . .
N5 Pd3 N6 86.25(13) . .
N15 Pd3 N6 92.54(14) . .
N13 Pd4 N7 174.74(14) . .
N13 Pd4 N16 90.18(15) . .
N7 Pd4 N16 95.04(15) . .
N13 Pd4 N8 92.98(14) . .
N7 Pd4 N8 81.78(14) . .
N16 Pd4 N8 176.35(15) . .

loop_
_geom_bond_atom_site_label_1
_geom_bond_atom_site_label_2
_geom_bond_distance
_geom_bond_site_symmetry_2
C1 C2 1.382(6) .
C1 N1 1.395(4) .
C1 H1 0.9300 .
C2 C3 1.461(6) .
C2 H2 0.9300 .
C3 C4 1.322(6) .
C3 H3 0.9300 .
C4 C12 1.391(5) .
C4 C5 1.441(5) .
C5 C6 1.369(6) .
C5 H5 0.9300 .
C6 C7 1.343(6) .
C6 H6 0.9300 .
C7 C11 1.393(5) .
C7 C8 1.466(5) .
C8 C9 1.388(5) .
C8 H8 0.9300 .
C9 C10 1.379(6) .
C9 H9 0.9300 .
C10 N2 1.387(5) .
C10 H10 0.9300 .
C11 C12 1.379(5) .
C11 N2 1.443(4) .
C12 N1 1.311(4) .
C13 N3 1.386(5) .
C13 C14 1.410(6) .
C13 H13 0.9300 .
C14 C15 1.392(5) .
C14 H14 0.9300 .
C15 C16 1.483(6) .
C15 H15 0.9300 .
C16 C24 1.397(6) .
C16 C17 1.425(6) .
C17 C18 1.382(5) .
C17 H17 0.9300 .
C18 C19 1.441(5) .
C18 H18 0.9300 .
C19 C20 1.410(6) .
C19 C23 1.422(5) .
C20 C21 1.376(6) .
C20 H20 0.9300 .
C21 C22 1.392(5) .
C21 H21 0.9300 .
C22 N4 1.398(4) .
C22 H22 0.9300 .
C23 C24 1.343(6) .
C23 N4 1.469(4) .
C24 N3 1.469(4) .
C25 N5 1.389(4) .
C25 C26 1.411(6) .
C25 H25 0.9300 .
C26 C27 1.373(6) .
C26 H26 0.9300 .
C27 C28 1.418(6) .
C27 H27 0.9300 .
C28 C36 1.405(5) .
C28 C29 1.414(6) .
C29 C30 1.397(6) .
C29 H29 0.9300 .
C30 C31 1.367(5) .
C30 H30 0.9300 .
C31 C35 1.351(6) .
C31 C32 1.467(6) .
C32 C33 1.369(5) .
C32 H32 0.9300 .
C33 C34 1.412(6) .
C33 H33 0.9300 .
C34 N6 1.380(4) .
C34 H34 0.9300 .
C35 C36 1.394(6) .
C35 N6 1.396(4) .
C36 N5 1.442(4) .
C37 N7 1.357(5) .
C37 C38 1.358(6) .
C37 H37 0.9300 .
C38 C39 1.381(6) .
C38 H38 0.9300 .
C39 C40 1.416(6) .
C39 H39 0.9300 .
C40 C48 1.367(6) .
C40 C41 1.423(5) .
C41 C42 1.417(6) .
C41 H41 0.9300 .
C42 C43 1.381(6) .
C42 H42 0.9300 .
C43 C44 1.345(6) .
C43 C47 1.409(6) .
C44 C45 1.375(6) .
C44 H44 0.9300 .
C45 C46 1.397(6) .
C45 H45 0.9300 .
C46 N8 1.387(4) .
C46 H46 0.9300 .
C47 C48 1.390(6) .
C47 N8 1.398(4) .
C48 N7 1.437(4) .
C49 C50 1.516(6) .
C49 H49A 0.9600 .
C49 H49B 0.9600 .
C49 H49C 0.9600 .
C50 N9 1.274(4) .
C50 C51 1.441(6) .
C51 C52 1.356(5) .
C51 C51 1.363(8) 2_656
C52 N10 1.354(4) .
C52 C53 1.505(6) .
C53 H53A 0.9600 .
C53 H53B 0.9600 .
C53 H53C 0.9600 .
C54 C55 1.525(5) .
C54 H54A 0.9600 .
C54 H54B 0.9600 .
C54 H54C 0.9600 .
C55 N11 1.367(4) .
C55 C56 1.392(5) .
C56 C57 1.402(5) .
C56 C61 1.473(6) .
C57 N12 1.308(4) .
C57 C58 1.517(5) .
C58 H58A 0.9600 .
C58 H58B 0.9600 .
C58 H58C 0.9600 .
C59 C60 1.511(6) .
C59 H59A 0.9600 .
C59 H59B 0.9600 .
C59 H59C 0.9600 .
C60 N15 1.324(4) .
C60 C61 1.366(5) .
C61 C62 1.439(6) .
C62 N16 1.463(4) .
C62 C63 1.536(6) .
C63 H63A 0.9600 .
C63 H63B 0.9600 .
C63 H63C 0.9600 .
C64 C65 1.508(6) .
C64 H64A 0.9600 .
C64 H64B 0.9600 .
C64 H64C 0.9600 .
C65 C66 1.358(6) .
C65 N13 1.463(4) .
C66 C67 1.327(6) .
C66 C66 1.452(8) 2_656
C67 N14 1.493(5) .
C67 C68 1.517(5) .
C68 H68A 0.9600 .
C68 H68B 0.9600 .
C68 H68C 0.9600 .
F1 P1 1.508(2) .
F2 P1 1.585(3) .
F3 P1 1.591(2) .
F4 P1 1.742(3) .
F5 P1 1.570(3) .
F6 P1 1.475(2) .
F7 P2 1.689(3) .
F8 P2 1.547(3) .
F9 P2 1.449(3) .
F10 P2 1.434(3) .
F11 P2 1.592(2) .
F12 P2 1.554(3) .
F13 P3 1.469(3) .
F14 P3 1.691(3) .
F15 P3 1.413(2) .
F16 P3 1.533(3) .
F17 P3 1.622(2) .
F18 P3 1.654(3) .
F19 P4 1.464(3) .
F20 P4 1.596(3) .
F21 P4 1.529(2) .
F22 P4 1.577(2) .
F23 P4 1.511(3) .
F24 P4 1.540(3) .
N1 Pd1 2.067(4) .
N2 Pd1 2.068(4) .
N3 Pd2 1.982(3) .
N4 Pd2 2.067(3) .
N5 Pd3 1.971(3) .
N6 Pd3 2.025(3) .
N7 Pd4 1.967(4) .
N8 Pd4 2.017(4) .
N9 N10 1.439(5) .
N9 Pd1 1.950(4) .
N10 Pd2 1.952(3) .
N11 N12 1.380(5) .
N11 Pd2 1.978(4) .
N12 Pd1 1.943(4) .
N13 N14 1.427(4) .
N13 Pd4 1.883(4) .
N14 Pd3 1.932(3) .
N15 N16 1.298(5) .
N15 Pd3 2.004(4) .
N16 Pd4 1.972(4) .
O1 H1A 0.8501 .
O1 H1B 0.8498 .
O2 H2D 0.8501 .
O2 H2A 0.8500 .
O3 H3A 0.8503 .
O3 H3D 0.8510 .
O4 H4A 0.8489 .
O4 H4D 0.8489 .
O5 H5A 0.8504 .
O5 H5E 0.8505 .
O6 H6A 0.8498 .
O6 H6B 0.8509 .
O7 H7A 0.8515 .
O7 H7B 0.8509 .
O8 H8A 0.8490 .
O8 H8B 0.8497 .
O9 H9A 0.8500 .
O9 H9B 0.8499 .
O10 H10A 0.8498 .
O10 H10D 0.8494 .
O11 H11A 0.8505 .
O11 H11D 0.8502 .
O12 H12A 0.8493 .
O12 H12D 0.8492 .
O13 H13A 0.8484 .
O13 H13D 0.8512 .
O14 H14A 0.8474 .
O14 H14D 0.8496 .
O15 H15A 0.8505 .
O15 H15D 0.8493 .
O16 H16A 0.8519 .
O16 H16D 0.8497 .
O17 H17B 0.8500 .
O17 H17C 0.8498 .
O18 H18A 0.8500 .
O18 H18B 0.8500 .
Pd1 Pd2 3.2392(15) .

loop_
_geom_hbond_atom_site_label_D
_geom_hbond_atom_site_label_H
_geom_hbond_atom_site_label_A
_geom_hbond_distance_DH
_geom_hbond_distance_HA
_geom_hbond_distance_DA
_geom_hbond_angle_DHA
_geom_hbond_site_symmetry_A
O10 H10A O13 0.85 1.68 2.174(13) 114.4 .
O13 H13A O10 0.85 1.63 2.174(13) 119.2 .
O1 H1A O7 0.85 2.56 2.995(9) 113.1 1_454
O7 H7A O1 0.85 2.33 2.995(9) 134.7 1_656
O11 H11A O9 0.85 2.56 3.409(8) 174.5 2_646
O17 H17B F10 0.85 2.12 2.712(9) 126.7 1_455
O8 H8A O5 0.85 2.42 3.013(10) 127.4 1_556
O18 H18A F15 0.85 2.45 3.135(10) 137.5 2_656
